data_7152999
loop_
_publ_author_name
'Banerjee, Swagata'
'Kitchen, Jonathan A.'
'Gunnlaugsson, Thorfinnur'
'Kelly, John M.'

_publ_section_title
;
 The effect of the 4-amino functionality on the photophysical and DNA
 binding properties of alkyl-pyridinium derived 1,8-naphthalimides.
;
_journal_issue 34
_journal_name_full 'Organic &amp; biomolecular chemistry'
_journal_page_first 5642
_journal_page_last 5655
_journal_paper_doi 10.1039/c3ob40370j
_journal_volume 11
_journal_year 2013
_chemical_formula_sum 'C20 H22 Cl N3 O4'
_chemical_formula_weight 403.86
_chemical_name_systematic
;
?
;
_space_group_IT_number 2
_symmetry_cell_setting triclinic
_symmetry_space_group_name_Hall '-P 1'
_symmetry_space_group_name_H-M 'P -1'
_atom_sites_solution_hydrogens geom
_atom_sites_solution_primary direct
_atom_sites_solution_secondary difmap
_audit_creation_method SHELXL-97
_cell_angle_alpha 98.63(3)
_cell_angle_beta 96.32(3)
_cell_angle_gamma 110.67(3)
_cell_formula_units_Z 2
_cell_length_a 8.1105(16)
_cell_length_b 8.8677(18)
_cell_length_c 14.245(3)
_cell_measurement_reflns_used 3367
_cell_measurement_temperature 108(2)
_cell_measurement_theta_max 31.2948
_cell_measurement_theta_min 1.4687
_cell_volume 932.9(4)
_computing_structure_refinement 'SHELXL-97 (Sheldrick, 2008)'
_computing_structure_solution 'SHELXS-97 (Sheldrick, 2008)'
_diffrn_ambient_temperature 108(2)
_diffrn_measured_fraction_theta_full 0.957
_diffrn_measured_fraction_theta_max 0.957
_diffrn_measurement_device_type 'Rigaku saturn 724'
_diffrn_measurement_method 'phi and omega scans'
_diffrn_radiation_monochromator graphite
_diffrn_radiation_source 'fine-focus sealed tube'
_diffrn_radiation_type MoK\a
_diffrn_radiation_wavelength 0.71073
_diffrn_reflns_av_R_equivalents 0.0537
_diffrn_reflns_av_sigmaI/netI 0.0446
_diffrn_reflns_limit_h_max 9
_diffrn_reflns_limit_h_min -9
_diffrn_reflns_limit_k_max 10
_diffrn_reflns_limit_k_min -10
_diffrn_reflns_limit_l_max 16
_diffrn_reflns_limit_l_min -16
_diffrn_reflns_number 10726
_diffrn_reflns_theta_full 24.99
_diffrn_reflns_theta_max 24.99
_diffrn_reflns_theta_min 2.51
_exptl_absorpt_coefficient_mu 0.238
_exptl_absorpt_correction_T_max 0.9812
_exptl_absorpt_correction_T_min 0.9517
_exptl_absorpt_correction_type multi-scan
_exptl_absorpt_process_details Crystalclear
_exptl_crystal_colour Colourless
_exptl_crystal_density_diffrn 1.438
_exptl_crystal_density_method 'not measured'
_exptl_crystal_description Block
_exptl_crystal_F_000 424
_exptl_crystal_size_max 0.21
_exptl_crystal_size_mid 0.13
_exptl_crystal_size_min 0.08
_refine_diff_density_max 1.018
_refine_diff_density_min -0.338
_refine_diff_density_rms 0.068
_refine_ls_extinction_method none
_refine_ls_goodness_of_fit_ref 1.220
_refine_ls_hydrogen_treatment constr
_refine_ls_matrix_type full
_refine_ls_number_parameters 254
_refine_ls_number_reflns 3166
_refine_ls_number_restraints 0
_refine_ls_restrained_S_all 1.220
_refine_ls_R_factor_all 0.0730
_refine_ls_R_factor_gt 0.0691
_refine_ls_shift/su_max 0.000
_refine_ls_shift/su_mean 0.000
_refine_ls_structure_factor_coef Fsqd
_refine_ls_weighting_details 'calc w=1/[\s^2^(Fo^2^)+(0.0628P)^2^+1.1930P] where P=(Fo^2^+2Fc^2^)/3'
_refine_ls_weighting_scheme calc
_refine_ls_wR_factor_gt 0.1633
_refine_ls_wR_factor_ref 0.1656
_reflns_number_gt 3012
_reflns_number_total 3166
_reflns_threshold_expression >2sigma(I)
_cod_data_source_file c3ob40370j.txt
_cod_data_source_block sb29
_cod_depositor_comments
;
The following automatic conversions were performed:

'_exptl_absorpt_correction_type' value 'Multi-scan' changed to
'multi-scan' according to
/home/saulius/struct/CIF-dictionaries/cif_core.dic dictionary named
'cif_core.dic' version 2.4.2 from 2011-04-26.

Automatic conversion script
Id: cif_fix_values 1891 2012-01-12 08:04:46Z andrius 
;
_cod_original_cell_volume 932.9(3)
_cod_original_sg_symbol_H-M P-1
_cod_database_code 7152999

loop_
_symmetry_equiv_pos_as_xyz
'x, y, z'
'-x, -y, -z'

loop_
_atom_site_label
_atom_site_type_symbol
_atom_site_fract_x
_atom_site_fract_y
_atom_site_fract_z
_atom_site_U_iso_or_equiv
_atom_site_adp_type
_atom_site_occupancy
_atom_site_symmetry_multiplicity
_atom_site_calc_flag
_atom_site_refinement_flags
Cl1 Cl 0.73019(11) 0.78522(9) 0.40144(6) 0.0297(3) Uani 1 1 d .
O1 O 0.2906(3) -0.1706(3) 0.21463(16) 0.0276(5) Uani 1 1 d .
O2 O 0.6459(3) 0.3189(3) 0.15617(17) 0.0321(6) Uani 1 1 d .
N1 N -0.1246(4) -0.2228(4) -0.2040(2) 0.0349(7) Uani 1 1 d .
H1X H -0.2126 -0.3151 -0.2205 0.042 Uiso 1 1 d .
H1Y H -0.1104 -0.1669 -0.2483 0.042 Uiso 1 1 d .
N2 N 0.4719(3) 0.0696(3) 0.18209(18) 0.0222(6) Uani 1 1 d .
N3 N 0.8930(3) 0.3829(3) 0.61964(18) 0.0210(6) Uani 1 1 d .
C1 C 0.3233(4) -0.0783(4) 0.1565(2) 0.0219(7) Uani 1 1 d .
C2 C 0.2123(4) -0.1142(4) 0.0622(2) 0.0206(7) Uani 1 1 d .
C3 C 0.0658(4) -0.2602(4) 0.0312(2) 0.0214(7) Uani 1 1 d .
H3 H 0.0397 -0.3383 0.0718 0.026 Uiso 1 1 calc R
C4 C -0.0440(4) -0.2959(4) -0.0573(2) 0.0221(7) Uani 1 1 d .
H4 H -0.1431 -0.3979 -0.0765 0.026 Uiso 1 1 calc R
C5 C -0.0107(4) -0.1839(4) -0.1185(2) 0.0225(7) Uani 1 1 d .
C6 C 0.1398(4) -0.0307(4) -0.0891(2) 0.0199(7) Uani 1 1 d .
C7 C 0.1813(4) 0.0913(4) -0.1465(2) 0.0234(7) Uani 1 1 d .
H7 H 0.1069 0.0727 -0.2068 0.028 Uiso 1 1 calc R
C8 C 0.3280(4) 0.2360(4) -0.1156(2) 0.0263(7) Uani 1 1 d .
H8 H 0.3541 0.3156 -0.1553 0.032 Uiso 1 1 calc R
C9 C 0.4390(4) 0.2678(4) -0.0269(2) 0.0244(7) Uani 1 1 d .
H9 H 0.5405 0.3678 -0.0069 0.029 Uiso 1 1 calc R
C10 C 0.4008(4) 0.1533(4) 0.0316(2) 0.0222(7) Uani 1 1 d .
C11 C 0.2519(4) 0.0027(4) 0.0019(2) 0.0200(7) Uani 1 1 d .
C12 C 0.5170(4) 0.1904(4) 0.1261(2) 0.0227(7) Uani 1 1 d .
C13 C 0.5851(4) 0.1081(4) 0.2772(2) 0.0256(7) Uani 1 1 d .
H13A H 0.7108 0.1722 0.2731 0.031 Uiso 1 1 calc R
H13B H 0.5804 0.0045 0.2970 0.031 Uiso 1 1 calc R
C14 C 0.5220(4) 0.2073(4) 0.3530(2) 0.0256(7) Uani 1 1 d .
H14A H 0.5101 0.3025 0.3286 0.031 Uiso 1 1 calc R
H14B H 0.4026 0.1372 0.3633 0.031 Uiso 1 1 calc R
C15 C 0.6503(4) 0.2685(4) 0.4478(2) 0.0212(7) Uani 1 1 d .
C16 C 0.7253(4) 0.4351(4) 0.4909(2) 0.0251(7) Uani 1 1 d .
H16 H 0.6930 0.5120 0.4611 0.030 Uiso 1 1 calc R
C17 C 0.8453(4) 0.4890(4) 0.5758(2) 0.0250(7) Uani 1 1 d .
H17 H 0.8954 0.6031 0.6042 0.030 Uiso 1 1 calc R
C18 C 0.8215(4) 0.2203(4) 0.5806(2) 0.0231(7) Uani 1 1 d .
H18 H 0.8543 0.1458 0.6126 0.028 Uiso 1 1 calc R
C19 C 0.7024(4) 0.1614(4) 0.4954(2) 0.0237(7) Uani 1 1 d .
H19 H 0.6547 0.0468 0.4684 0.028 Uiso 1 1 calc R
C20 C 1.0255(4) 0.4433(4) 0.7101(2) 0.0261(7) Uani 1 1 d .
H20A H 1.1404 0.4406 0.6965 0.031 Uiso 1 1 calc R
H20B H 0.9832 0.3727 0.7561 0.031 Uiso 1 1 calc R
H20C H 1.0408 0.5565 0.7377 0.031 Uiso 1 1 calc R
O10 O 0.3772(3) 0.5586(3) 0.25296(18) 0.0329(6) Uani 1 1 d .
H10X H 0.3444 0.6324 0.2348 0.039 Uiso 1 1 d .
H10Y H 0.4916 0.6135 0.2995 0.039 Uiso 1 1 d .
O20 O 0.9459(3) 0.8954(3) 0.61396(18) 0.0346(6) Uani 1 1 d .
H20X H 0.8961 0.8592 0.5569 0.042 Uiso 1 1 d .
H20Y H 1.0563 0.9877 0.6147 0.042 Uiso 1 1 d .

loop_
_atom_site_aniso_label
_atom_site_aniso_U_11
_atom_site_aniso_U_22
_atom_site_aniso_U_33
_atom_site_aniso_U_23
_atom_site_aniso_U_13
_atom_site_aniso_U_12
Cl1 0.0304(5) 0.0193(4) 0.0378(5) 0.0060(3) 0.0016(4) 0.0087(3)
O1 0.0293(13) 0.0283(12) 0.0246(12) 0.0097(10) 0.0014(10) 0.0095(10)
O2 0.0261(13) 0.0257(13) 0.0352(14) 0.0022(10) -0.0013(11) 0.0022(11)
N1 0.0338(17) 0.0306(16) 0.0331(16) 0.0068(13) -0.0001(14) 0.0049(13)
N2 0.0207(13) 0.0229(14) 0.0215(14) 0.0021(11) 0.0003(11) 0.0081(11)
N3 0.0202(13) 0.0203(13) 0.0208(13) 0.0032(11) 0.0057(11) 0.0054(11)
C1 0.0231(16) 0.0210(15) 0.0223(16) 0.0037(13) 0.0029(13) 0.0098(13)
C2 0.0213(16) 0.0207(15) 0.0218(16) 0.0029(13) 0.0053(13) 0.0104(13)
C3 0.0238(16) 0.0182(15) 0.0241(16) 0.0047(13) 0.0058(13) 0.0095(13)
C4 0.0202(16) 0.0192(15) 0.0249(17) 0.0021(13) 0.0028(13) 0.0064(13)
C5 0.0229(16) 0.0240(16) 0.0222(16) 0.0017(13) 0.0033(13) 0.0121(14)
C6 0.0204(16) 0.0179(15) 0.0221(16) 0.0025(12) 0.0057(13) 0.0081(13)
C7 0.0251(16) 0.0261(17) 0.0217(16) 0.0051(13) 0.0051(14) 0.0123(14)
C8 0.0292(18) 0.0251(17) 0.0298(18) 0.0119(14) 0.0120(15) 0.0117(14)
C9 0.0216(16) 0.0206(16) 0.0312(18) 0.0050(13) 0.0091(14) 0.0069(13)
C10 0.0202(16) 0.0181(15) 0.0283(17) 0.0007(13) 0.0056(14) 0.0085(13)
C11 0.0192(15) 0.0209(16) 0.0212(16) 0.0016(13) 0.0045(13) 0.0099(13)
C12 0.0204(16) 0.0229(16) 0.0263(17) 0.0028(13) 0.0055(14) 0.0104(14)
C13 0.0221(16) 0.0274(17) 0.0249(17) 0.0034(14) -0.0013(14) 0.0089(14)
C14 0.0258(17) 0.0275(17) 0.0249(17) 0.0023(14) 0.0019(14) 0.0137(14)
C15 0.0199(15) 0.0222(16) 0.0222(16) 0.0036(13) 0.0072(13) 0.0082(13)
C16 0.0306(18) 0.0229(16) 0.0257(17) 0.0078(13) 0.0064(14) 0.0132(14)
C17 0.0307(18) 0.0140(15) 0.0282(17) 0.0022(13) 0.0089(15) 0.0057(13)
C18 0.0245(16) 0.0174(15) 0.0272(17) 0.0043(13) 0.0058(14) 0.0074(13)
C19 0.0243(16) 0.0171(15) 0.0274(17) -0.0003(13) 0.0034(14) 0.0072(13)
C20 0.0257(17) 0.0245(17) 0.0228(17) -0.0004(13) 0.0016(14) 0.0061(14)
O10 0.0293(13) 0.0276(13) 0.0395(14) 0.0097(11) 0.0037(11) 0.0075(11)
O20 0.0359(14) 0.0301(13) 0.0359(14) 0.0136(11) 0.0059(11) 0.0073(11)

loop_
_atom_type_symbol
_atom_type_description
_atom_type_scat_dispersion_real
_atom_type_scat_dispersion_imag
_atom_type_scat_source
C C 0.0033 0.0016 'International Tables Vol C Tables 4.2.6.8 and 6.1.1.4'
H H 0.0000 0.0000 'International Tables Vol C Tables 4.2.6.8 and 6.1.1.4'
N N 0.0061 0.0033 'International Tables Vol C Tables 4.2.6.8 and 6.1.1.4'
O O 0.0106 0.0060 'International Tables Vol C Tables 4.2.6.8 and 6.1.1.4'
Cl Cl 0.1484 0.1585 'International Tables Vol C Tables 4.2.6.8 and 6.1.1.4'

loop_
_geom_angle_atom_site_label_1
_geom_angle_atom_site_label_2
_geom_angle_atom_site_label_3
_geom_angle
C5 N1 H1X 120.7
C5 N1 H1Y 125.6
H1X N1 H1Y 113.3
C1 N2 C12 124.9(3)
C1 N2 C13 118.4(3)
C12 N2 C13 116.6(3)
C17 N3 C18 120.1(3)
C17 N3 C20 120.4(3)
C18 N3 C20 119.5(3)
O1 C1 N2 119.0(3)
O1 C1 C2 123.3(3)
N2 C1 C2 117.7(3)
C3 C2 C11 119.3(3)
C3 C2 C1 120.8(3)
C11 C2 C1 120.0(3)
C2 C3 C4 121.9(3)
C2 C3 H3 119.0
C4 C3 H3 119.0
C3 C4 C5 120.7(3)
C3 C4 H4 119.7
C5 C4 H4 119.7
N1 C5 C4 118.6(3)
N1 C5 C6 122.1(3)
C4 C5 C6 119.3(3)
C7 C6 C11 118.2(3)
C7 C6 C5 122.8(3)
C11 C6 C5 119.1(3)
C8 C7 C6 120.7(3)
C8 C7 H7 119.6
C6 C7 H7 119.6
C7 C8 C9 121.0(3)
C7 C8 H8 119.5
C9 C8 H8 119.5
C10 C9 C8 119.8(3)
C10 C9 H9 120.1
C8 C9 H9 120.1
C9 C10 C11 120.6(3)
C9 C10 C12 119.2(3)
C11 C10 C12 120.2(3)
C10 C11 C2 120.6(3)
C10 C11 C6 119.6(3)
C2 C11 C6 119.8(3)
O2 C12 N2 120.2(3)
O2 C12 C10 123.2(3)
N2 C12 C10 116.6(3)
N2 C13 C14 110.9(3)
N2 C13 H13A 109.5
C14 C13 H13A 109.5
N2 C13 H13B 109.5
C14 C13 H13B 109.5
H13A C13 H13B 108.1
C15 C14 C13 111.9(3)
C15 C14 H14A 109.2
C13 C14 H14A 109.2
C15 C14 H14B 109.2
C13 C14 H14B 109.2
H14A C14 H14B 107.9
C16 C15 C19 117.0(3)
C16 C15 C14 121.4(3)
C19 C15 C14 121.6(3)
C17 C16 C15 120.6(3)
C17 C16 H16 119.7
C15 C16 H16 119.7
N3 C17 C16 121.0(3)
N3 C17 H17 119.5
C16 C17 H17 119.5
N3 C18 C19 120.8(3)
N3 C18 H18 119.6
C19 C18 H18 119.6
C18 C19 C15 120.5(3)
C18 C19 H19 119.7
C15 C19 H19 119.7
N3 C20 H20A 109.5
N3 C20 H20B 109.5
H20A C20 H20B 109.5
N3 C20 H20C 109.5
H20A C20 H20C 109.5
H20B C20 H20C 109.5
H10X O10 H10Y 108.6
H20X O20 H20Y 106.9

loop_
_geom_bond_atom_site_label_1
_geom_bond_atom_site_label_2
_geom_bond_distance
O1 C1 1.235(4)
O2 C12 1.221(4)
N1 C5 1.363(4)
N1 H1X 0.8526
N1 H1Y 0.8526
N2 C1 1.396(4)
N2 C12 1.401(4)
N2 C13 1.470(4)
N3 C17 1.343(4)
N3 C18 1.350(4)
N3 C20 1.478(4)
C1 C2 1.455(4)
C2 C3 1.382(4)
C2 C11 1.417(4)
C3 C4 1.384(4)
C3 H3 0.9500
C4 C5 1.393(4)
C4 H4 0.9500
C5 C6 1.434(4)
C6 C7 1.421(4)
C6 C11 1.425(4)
C7 C8 1.376(5)
C7 H7 0.9500
C8 C9 1.397(5)
C8 H8 0.9500
C9 C10 1.382(5)
C9 H9 0.9500
C10 C11 1.415(4)
C10 C12 1.475(4)
C13 C14 1.535(5)
C13 H13A 0.9900
C13 H13B 0.9900
C14 C15 1.508(4)
C14 H14A 0.9900
C14 H14B 0.9900
C15 C16 1.393(4)
C15 C19 1.398(4)
C16 C17 1.371(5)
C16 H16 0.9500
C17 H17 0.9500
C18 C19 1.369(4)
C18 H18 0.9500
C19 H19 0.9500
C20 H20A 0.9800
C20 H20B 0.9800
C20 H20C 0.9800
O10 H10X 0.8508
O10 H10Y 0.9931
O20 H20X 0.8276
O20 H20Y 0.9743

loop_
_geom_hbond_atom_site_label_D
_geom_hbond_atom_site_label_H
_geom_hbond_atom_site_label_A
_geom_hbond_distance_DH
_geom_hbond_distance_HA
_geom_hbond_distance_DA
_geom_hbond_angle_DHA
_geom_hbond_site_symmetry_A
N1 H1X O10 0.85 2.05 2.882(4) 166.2 2
N1 H1Y O20 0.85 2.17 2.978(4) 158.2 1_444
O10 H10X O1 0.85 2.00 2.838(3) 170.0 1_565
O10 H10Y Cl1 0.99 2.19 3.168(3) 166.9 .
O20 H20X Cl1 0.83 2.33 3.150(3) 170.6 .
O20 H20Y Cl1 0.97 2.21 3.167(3) 168.2 2_776

loop_
_geom_torsion_atom_site_label_1
_geom_torsion_atom_site_label_2
_geom_torsion_atom_site_label_3
_geom_torsion_atom_site_label_4
_geom_torsion
C12 N2 C1 O1 -175.3(3)
C13 N2 C1 O1 0.8(4)
C12 N2 C1 C2 3.7(5)
C13 N2 C1 C2 179.8(3)
O1 C1 C2 C3 -2.8(5)
N2 C1 C2 C3 178.3(3)
O1 C1 C2 C11 175.9(3)
N2 C1 C2 C11 -3.0(4)
C11 C2 C3 C4 0.0(5)
C1 C2 C3 C4 178.7(3)
C2 C3 C4 C5 -0.4(5)
C3 C4 C5 N1 -178.6(3)
C3 C4 C5 C6 0.3(5)
N1 C5 C6 C7 -0.1(5)
C4 C5 C6 C7 -178.9(3)
N1 C5 C6 C11 179.2(3)
C4 C5 C6 C11 0.3(4)
C11 C6 C7 C8 1.3(5)
C5 C6 C7 C8 -179.5(3)
C6 C7 C8 C9 -0.6(5)
C7 C8 C9 C10 -0.6(5)
C8 C9 C10 C11 1.1(5)
C8 C9 C10 C12 -178.6(3)
C9 C10 C11 C2 -179.7(3)
C12 C10 C11 C2 0.0(5)
C9 C10 C11 C6 -0.3(5)
C12 C10 C11 C6 179.4(3)
C3 C2 C11 C10 180.0(3)
C1 C2 C11 C10 1.3(5)
C3 C2 C11 C6 0.6(5)
C1 C2 C11 C6 -178.1(3)
C7 C6 C11 C10 -0.9(4)
C5 C6 C11 C10 179.9(3)
C7 C6 C11 C2 178.5(3)
C5 C6 C11 C2 -0.7(4)
C1 N2 C12 O2 177.1(3)
C13 N2 C12 O2 0.9(4)
C1 N2 C12 C10 -2.5(4)
C13 N2 C12 C10 -178.6(3)
C9 C10 C12 O2 0.6(5)
C11 C10 C12 O2 -179.0(3)
C9 C10 C12 N2 -179.8(3)
C11 C10 C12 N2 0.5(4)
C1 N2 C13 C14 -91.5(3)
C12 N2 C13 C14 84.9(3)
N2 C13 C14 C15 -172.1(3)
C13 C14 C15 C16 124.4(3)
C13 C14 C15 C19 -54.3(4)
C19 C15 C16 C17 0.4(5)
C14 C15 C16 C17 -178.3(3)
C18 N3 C17 C16 -0.6(5)
C20 N3 C17 C16 178.6(3)
C15 C16 C17 N3 -0.2(5)
C17 N3 C18 C19 1.1(5)
C20 N3 C18 C19 -178.1(3)
N3 C18 C19 C15 -0.9(5)
C16 C15 C19 C18 0.1(5)
C14 C15 C19 C18 178.9(3)
